data_4082341
loop_
_publ_author_name
'Duke, Charles B.'
'Letterman, Roger G.'
'Johnson, Jermaine O.'
'Barr, James W.'
'Hu, Songnan'
'Ross, Charles R.'
'Webster, Charles Edwin'
'Burkey, Theodore J.'

_publ_section_title
;
 Photochemistry of Chromium Arene Tricarbonyl Complexes with Tethered
 Pyridinyl and Propenyl Groups: Investigations of the Effect of Ring Size
 on Chelate Formation, Structure, and Linkage Isomerization
;
_journal_issue 2
_journal_name_full Organometallics
_journal_page_first 485
_journal_paper_doi 10.1021/om400928k
_journal_volume 33
_journal_year 2014
_chemical_formula_sum 'C16 H15 Cr N O2'
_chemical_formula_weight 305.29
_chemical_name_systematic
;
 ?
;
_space_group_IT_number 14
_symmetry_cell_setting monoclinic
_symmetry_space_group_name_Hall '-P 2yn'
_symmetry_space_group_name_H-M 'P 1 21/n 1'
_atom_sites_solution_hydrogens geom
_atom_sites_solution_primary direct
_atom_sites_solution_secondary difmap
_audit_creation_method SHELXL-97
_cell_angle_alpha 90.00
_cell_angle_beta 93.754(2)
_cell_angle_gamma 90.00
_cell_formula_units_Z 4
_cell_length_a 8.1440(4)
_cell_length_b 8.4492(4)
_cell_length_c 19.5487(9)
_cell_measurement_temperature 173(2)
_cell_volume 1342.27(11)
_computing_cell_refinement 'SMART, Bruker (2000)'
_computing_data_collection 'SMART, Bruker (2000)'
_computing_data_reduction 'XPREP, Bruker (2000)'
_computing_molecular_graphics 'Raster3D (Merritt, 1997)'
_computing_structure_refinement 'SHELXL-97 (Sheldrick, 1997)'
_computing_structure_solution 'SHELXs-97 (Sheldrick, 1990)'
_diffrn_ambient_temperature 173(2)
_diffrn_measured_fraction_theta_full 0.993
_diffrn_measured_fraction_theta_max 0.982
_diffrn_measurement_device_type 'CCD area detector'
_diffrn_radiation_monochromator 'osmic mirrors'
_diffrn_radiation_source 'rotating anode'
_diffrn_radiation_type CuK\a
_diffrn_radiation_wavelength 1.54178
_diffrn_reflns_av_R_equivalents 0.0468
_diffrn_reflns_av_sigmaI/netI 0.0281
_diffrn_reflns_limit_h_max 9
_diffrn_reflns_limit_h_min -9
_diffrn_reflns_limit_k_max 9
_diffrn_reflns_limit_k_min -10
_diffrn_reflns_limit_l_max 23
_diffrn_reflns_limit_l_min -23
_diffrn_reflns_number 18461
_diffrn_reflns_theta_full 67.50
_diffrn_reflns_theta_max 68.81
_diffrn_reflns_theta_min 4.53
_exptl_absorpt_coefficient_mu 7.012
_exptl_absorpt_correction_T_max 0.8725
_exptl_absorpt_correction_T_min 0.5710
_exptl_absorpt_correction_type multi-scan
_exptl_absorpt_process_details 'SADABS, Bruker (2000)'
_exptl_crystal_density_diffrn 1.511
_exptl_crystal_density_method 'not measured'
_exptl_crystal_F_000 632
_exptl_crystal_size_max 0.09
_exptl_crystal_size_mid 0.05
_exptl_crystal_size_min 0.02
_refine_diff_density_max 0.422
_refine_diff_density_min -0.396
_refine_diff_density_rms 0.074
_refine_ls_extinction_method none
_refine_ls_goodness_of_fit_ref 1.152
_refine_ls_hydrogen_treatment riding
_refine_ls_matrix_type full
_refine_ls_number_parameters 181
_refine_ls_number_reflns 2443
_refine_ls_number_restraints 0
_refine_ls_restrained_S_all 1.152
_refine_ls_R_factor_all 0.0310
_refine_ls_R_factor_gt 0.0299
_refine_ls_shift/su_max 0.002
_refine_ls_shift/su_mean 0.000
_refine_ls_structure_factor_coef Fsqd
_refine_ls_weighting_details 'calc w=1/[\s^2^(Fo^2^)+(0.0606P)^2^+0.4174P] where P=(Fo^2^+2Fc^2^)/3'
_refine_ls_weighting_scheme calc
_refine_ls_wR_factor_gt 0.0847
_refine_ls_wR_factor_ref 0.0936
_reflns_number_gt 2369
_reflns_number_total 2443
_reflns_threshold_expression >2sigma(I)
_cod_data_source_file om400928k_si_002.cif
_cod_data_source_block crpy7_c
_cod_original_sg_symbol_H-M 'P 21/n'
_cod_database_code 4082341

loop_
_symmetry_equiv_pos_as_xyz
'x, y, z'
'-x+1/2, y+1/2, -z+1/2'
'-x, -y, -z'
'x-1/2, -y-1/2, z-1/2'

loop_
_atom_site_label
_atom_site_type_symbol
_atom_site_fract_x
_atom_site_fract_y
_atom_site_fract_z
_atom_site_U_iso_or_equiv
_atom_site_adp_type
_atom_site_occupancy
_atom_site_symmetry_multiplicity
_atom_site_calc_flag
_atom_site_refinement_flags
Cr1 Cr 0.75562(3) 0.33575(3) 0.584308(13) 0.01412(14) Uani 1 1 d .
N1 N 0.91033(18) 0.35210(16) 0.67779(7) 0.0151(3) Uani 1 1 d .
O1 O 0.71108(18) 0.68601(15) 0.56846(7) 0.0244(3) Uani 1 1 d .
O2 O 0.42814(18) 0.34629(16) 0.64648(8) 0.0299(3) Uani 1 1 d .
C11 C 1.0150(2) 0.2654(2) 0.78912(9) 0.0217(4) Uani 1 1 d .
H11 H 1.0183 0.1876 0.8228 0.026 Uiso 1 1 calc R
C5 C 0.8655(3) 0.33647(19) 0.48405(10) 0.0216(4) Uani 1 1 d .
H5 H 0.9112 0.4183 0.4598 0.026 Uiso 1 1 calc R
C3 C 0.6281(2) 0.1809(2) 0.51125(10) 0.0220(4) Uani 1 1 d .
H3 H 0.5150 0.1637 0.5075 0.026 Uiso 1 1 calc R
C10 C 0.9211(2) 0.2410(2) 0.72828(9) 0.0174(4) Uani 1 1 d .
C14 C 1.0017(2) 0.4847(2) 0.68898(9) 0.0183(4) Uani 1 1 d .
H14 H 0.9988 0.5606 0.6545 0.022 Uiso 1 1 calc R
C6 C 0.9665(2) 0.2456(2) 0.52995(9) 0.0202(4) Uani 1 1 d .
H6 H 1.0777 0.2699 0.5370 0.024 Uiso 1 1 calc R
C13 C 1.0986(2) 0.5150(2) 0.74806(10) 0.0225(4) Uani 1 1 d .
H13 H 1.1591 0.6081 0.7527 0.027 Uiso 1 1 calc R
C1 C 0.8990(2) 0.1160(2) 0.56587(9) 0.0189(4) Uani 1 1 d .
C7 C 1.0103(2) 0.0260(2) 0.61701(9) 0.0213(4) Uani 1 1 d .
H7A H 1.1001 0.0950 0.6328 0.026 Uiso 1 1 calc R
H7B H 1.0576 -0.0625 0.5936 0.026 Uiso 1 1 calc R
C4 C 0.6960(2) 0.3050(2) 0.47437(9) 0.0221(4) Uani 1 1 d .
H4 H 0.6297 0.3655 0.4439 0.027 Uiso 1 1 calc R
C9 C 0.8304(2) 0.0871(2) 0.71767(9) 0.0198(4) Uani 1 1 d .
H9A H 0.7269 0.1070 0.6917 0.024 Uiso 1 1 calc R
H9B H 0.8054 0.0449 0.7619 0.024 Uiso 1 1 calc R
C12 C 1.1040(2) 0.4035(2) 0.80050(9) 0.0244(4) Uani 1 1 d .
H12 H 1.1652 0.4211 0.8417 0.029 Uiso 1 1 calc R
C8 C 0.9286(2) -0.0374(2) 0.67955(10) 0.0229(4) Uani 1 1 d .
H8A H 1.0130 -0.0814 0.7114 0.027 Uiso 1 1 calc R
H8B H 0.8549 -0.1229 0.6650 0.027 Uiso 1 1 calc R
C2O C 0.5584(2) 0.34128(19) 0.62554(10) 0.0203(4) Uani 1 1 d .
C1O C 0.7322(2) 0.5501(2) 0.57638(9) 0.0180(4) Uani 1 1 d .
C2 C 0.7313(2) 0.0813(2) 0.55437(9) 0.0203(4) Uani 1 1 d .
H2 H 0.6872 -0.0069 0.5749 0.024 Uiso 1 1 calc R

loop_
_atom_site_aniso_label
_atom_site_aniso_U_11
_atom_site_aniso_U_22
_atom_site_aniso_U_33
_atom_site_aniso_U_23
_atom_site_aniso_U_13
_atom_site_aniso_U_12
Cr1 0.0169(2) 0.0117(2) 0.01360(19) -0.00068(9) -0.00018(13) -0.00031(9)
N1 0.0151(7) 0.0171(7) 0.0134(7) -0.0018(5) 0.0026(6) -0.0004(5)
O1 0.0280(7) 0.0143(7) 0.0309(7) 0.0001(5) 0.0016(6) 0.0014(5)
O2 0.0222(7) 0.0344(8) 0.0337(8) 0.0011(6) 0.0061(6) 0.0009(5)
C11 0.0216(9) 0.0256(10) 0.0181(8) 0.0020(7) 0.0025(7) 0.0000(7)
C5 0.0340(11) 0.0177(9) 0.0137(8) -0.0018(6) 0.0051(8) -0.0003(7)
C3 0.0260(10) 0.0178(9) 0.0212(9) -0.0059(7) -0.0059(8) -0.0014(7)
C10 0.0163(8) 0.0193(9) 0.0173(8) -0.0006(7) 0.0054(6) 0.0009(6)
C14 0.0195(8) 0.0168(8) 0.0190(8) -0.0011(7) 0.0051(7) -0.0017(6)
C6 0.0232(9) 0.0205(9) 0.0174(8) -0.0048(7) 0.0042(7) 0.0013(7)
C13 0.0191(8) 0.0228(9) 0.0257(9) -0.0065(7) 0.0027(7) -0.0044(7)
C1 0.0261(9) 0.0140(8) 0.0163(8) -0.0045(7) -0.0001(7) 0.0033(7)
C7 0.0249(9) 0.0176(9) 0.0209(9) -0.0043(7) -0.0030(7) 0.0054(7)
C4 0.0320(10) 0.0184(8) 0.0151(8) -0.0028(7) -0.0052(7) 0.0030(7)
C9 0.0197(8) 0.0208(9) 0.0184(8) 0.0045(7) -0.0012(7) -0.0034(7)
C12 0.0203(9) 0.0329(11) 0.0193(9) -0.0041(8) -0.0038(7) -0.0028(8)
C8 0.0281(9) 0.0159(9) 0.0236(9) 0.0017(7) -0.0066(7) -0.0003(7)
C2O 0.0246(10) 0.0159(9) 0.0200(9) 0.0006(6) -0.0021(8) -0.0006(6)
C1O 0.0179(8) 0.0204(10) 0.0158(8) -0.0016(7) 0.0017(6) -0.0014(6)
C2 0.0285(9) 0.0128(8) 0.0190(9) -0.0042(7) -0.0025(7) -0.0021(7)

loop_
_atom_type_symbol
_atom_type_description
_atom_type_scat_dispersion_real
_atom_type_scat_dispersion_imag
_atom_type_scat_source
C C 0.0181 0.0091 'International Tables Vol C Tables 4.2.6.8 and 6.1.1.4'
H H 0.0000 0.0000 'International Tables Vol C Tables 4.2.6.8 and 6.1.1.4'
Cr Cr -0.1635 2.4439 'International Tables Vol C Tables 4.2.6.8 and 6.1.1.4'
N N 0.0311 0.0180 'International Tables Vol C Tables 4.2.6.8 and 6.1.1.4'
O O 0.0492 0.0322 'International Tables Vol C Tables 4.2.6.8 and 6.1.1.4'

loop_
_geom_angle_atom_site_label_1
_geom_angle_atom_site_label_2
_geom_angle_atom_site_label_3
_geom_angle
_geom_angle_publ_flag
C1O Cr1 C2O 85.57(7) y
C1O Cr1 C3 120.19(7) ?
C2O Cr1 C3 84.79(8) ?
C1O Cr1 N1 93.47(7) y
C2O Cr1 N1 96.04(7) y
C3 Cr1 N1 146.24(6) ?
C1O Cr1 C4 91.10(7) ?
C2O Cr1 C4 106.79(8) ?
C3 Cr1 C4 37.79(7) ?
N1 Cr1 C4 157.00(7) ?
C1O Cr1 C5 88.17(7) ?
C2O Cr1 C5 143.45(8) ?
C3 Cr1 C5 67.58(7) ?
N1 Cr1 C5 120.29(7) ?
C4 Cr1 C5 37.32(8) ?
C1O Cr1 C6 112.36(7) ?
C2O Cr1 C6 160.75(7) ?
C3 Cr1 C6 80.12(7) ?
N1 Cr1 C6 90.01(6) ?
C4 Cr1 C6 67.46(7) ?
C5 Cr1 C6 37.07(7) ?
C1O Cr1 C2 157.69(7) ?
C2O Cr1 C2 94.25(7) ?
C3 Cr1 C2 37.89(7) ?
N1 Cr1 C2 108.71(6) ?
C4 Cr1 C2 67.54(7) ?
C5 Cr1 C2 78.70(6) ?
C6 Cr1 C2 66.50(7) ?
C1O Cr1 C1 149.63(7) ?
C2O Cr1 C1 124.79(7) ?
C3 Cr1 C1 67.84(7) ?
N1 Cr1 C1 84.69(6) y
C4 Cr1 C1 80.07(7) ?
C5 Cr1 C1 67.22(6) ?
C6 Cr1 C1 37.51(7) ?
C2 Cr1 C1 36.52(7) ?
C14 N1 C10 116.40(15) ?
C14 N1 Cr1 118.32(11) ?
C10 N1 Cr1 125.25(11) ?
C12 C11 C10 121.12(17) ?
C12 C11 H11 119.4 ?
C10 C11 H11 119.4 ?
C6 C5 C4 120.74(17) ?
C6 C5 Cr1 71.69(10) ?
C4 C5 Cr1 70.59(11) ?
C6 C5 H5 119.6 ?
C4 C5 H5 119.6 ?
Cr1 C5 H5 130.8 ?
C4 C3 C2 120.43(18) ?
C4 C3 Cr1 72.44(10) ?
C2 C3 Cr1 74.12(10) ?
C4 C3 H3 119.8 ?
C2 C3 H3 119.8 ?
Cr1 C3 H3 125.4 ?
N1 C10 C11 121.69(16) ?
N1 C10 C9 119.26(15) y
C11 C10 C9 119.05(16) ?
N1 C14 C13 124.52(17) ?
N1 C14 H14 117.7 ?
C13 C14 H14 117.7 ?
C5 C6 C1 120.26(17) ?
C5 C6 Cr1 71.24(11) ?
C1 C6 Cr1 72.09(10) ?
C5 C6 H6 119.9 ?
C1 C6 H6 119.9 ?
Cr1 C6 H6 129.2 ?
C14 C13 C12 118.72(17) ?
C14 C13 H13 120.6 ?
C12 C13 H13 120.6 ?
C2 C1 C6 118.92(16) ?
C2 C1 C7 122.54(16) y
C6 C1 C7 118.49(16) ?
C2 C1 Cr1 71.68(10) ?
C6 C1 Cr1 70.40(10) ?
C7 C1 Cr1 127.51(12) y
C1 C7 C8 115.61(15) ?
C1 C7 H7A 108.4 ?
C8 C7 H7A 108.4 ?
C1 C7 H7B 108.4 ?
C8 C7 H7B 108.4 ?
H7A C7 H7B 107.4 ?
C3 C4 C5 119.20(17) ?
C3 C4 Cr1 69.78(10) ?
C5 C4 Cr1 72.09(10) ?
C3 C4 H4 120.4 ?
C5 C4 H4 120.4 ?
Cr1 C4 H4 130.2 ?
C10 C9 C8 113.02(14) y
C10 C9 H9A 109.0 ?
C8 C9 H9A 109.0 ?
C10 C9 H9B 109.0 ?
C8 C9 H9B 109.0 ?
H9A C9 H9B 107.8 ?
C11 C12 C13 117.47(17) ?
C11 C12 H12 121.3 ?
C13 C12 H12 121.3 ?
C7 C8 C9 114.49(15) y
C7 C8 H8A 108.6 ?
C9 C8 H8A 108.6 ?
C7 C8 H8B 108.6 ?
C9 C8 H8B 108.6 ?
H8A C8 H8B 107.6 ?
O2 C2O Cr1 174.67(17) ?
O1 C1O Cr1 176.44(16) ?
C1 C2 C3 120.16(17) ?
C1 C2 Cr1 71.80(10) ?
C3 C2 Cr1 68.00(10) ?
C1 C2 H2 119.9 ?
C3 C2 H2 119.9 ?
Cr1 C2 H2 133.5 ?

loop_
_geom_bond_atom_site_label_1
_geom_bond_atom_site_label_2
_geom_bond_distance
_geom_bond_publ_flag
Cr1 C1O 1.8269(19) y
Cr1 C2O 1.844(2) y
Cr1 C3 2.1531(18) y
Cr1 N1 2.1551(15) y
Cr1 C4 2.1876(17) y
Cr1 C5 2.2070(19) y
Cr1 C6 2.2129(18) y
Cr1 C2 2.2336(17) y
Cr1 C1 2.2352(17) y
N1 C14 1.355(2) ?
N1 C10 1.361(2) ?
O1 C1O 1.170(2) y
O2 C2O 1.163(3) y
C11 C12 1.384(3) ?
C11 C10 1.387(3) ?
C11 H11 0.9300 ?
C5 C6 1.405(3) ?
C5 C4 1.406(3) ?
C5 H5 0.9300 ?
C3 C4 1.406(3) ?
C3 C2 1.426(3) ?
C3 H3 0.9300 ?
C10 C9 1.503(2) ?
C14 C13 1.379(3) ?
C14 H14 0.9300 ?
C6 C1 1.430(3) ?
C6 H6 0.9300 ?
C13 C12 1.391(3) ?
C13 H13 0.9300 ?
C1 C2 1.400(3) ?
C1 C7 1.510(2) ?
C7 C8 1.527(3) ?
C7 H7A 0.9700 ?
C7 H7B 0.9700 ?
C4 H4 0.9300 ?
C9 C8 1.543(3) ?
C9 H9A 0.9700 ?
C9 H9B 0.9700 ?
C12 H12 0.9300 ?
C8 H8A 0.9700 ?
C8 H8B 0.9700 ?
C2 H2 0.9300 ?

loop_
_geom_torsion_atom_site_label_1
_geom_torsion_atom_site_label_2
_geom_torsion_atom_site_label_3
_geom_torsion_atom_site_label_4
_geom_torsion
_geom_torsion_publ_flag
C1O Cr1 N1 C14 -27.17(13) ?
C2O Cr1 N1 C14 -113.07(13) ?
C3 Cr1 N1 C14 157.27(14) ?
C4 Cr1 N1 C14 73.9(2) ?
C5 Cr1 N1 C14 62.74(14) ?
C6 Cr1 N1 C14 85.24(13) ?
C2 Cr1 N1 C14 150.35(12) ?
C1 Cr1 N1 C14 122.42(13) ?
C1O Cr1 N1 C10 150.87(14) ?
C2O Cr1 N1 C10 64.96(14) ?
C3 Cr1 N1 C10 -24.7(2) ?
C4 Cr1 N1 C10 -108.06(19) ?
C5 Cr1 N1 C10 -119.23(13) ?
C6 Cr1 N1 C10 -96.73(14) ?
C2 Cr1 N1 C10 -31.62(15) ?
C1 Cr1 N1 C10 -59.54(14) ?
C1O Cr1 C5 C6 132.36(12) ?
C2O Cr1 C5 C6 -147.60(12) ?
C3 Cr1 C5 C6 -103.77(12) ?
N1 Cr1 C5 C6 39.41(12) ?
C4 Cr1 C5 C6 -133.42(16) ?
C2 Cr1 C5 C6 -65.79(11) ?
C1 Cr1 C5 C6 -29.39(11) ?
C1O Cr1 C5 C4 -94.22(11) ?
C2O Cr1 C5 C4 -14.18(17) ?
C3 Cr1 C5 C4 29.65(11) ?
N1 Cr1 C5 C4 172.83(10) ?
C6 Cr1 C5 C4 133.42(16) ?
C2 Cr1 C5 C4 67.63(11) ?
C1 Cr1 C5 C4 104.03(11) ?
C1O Cr1 C3 C4 44.44(14) ?
C2O Cr1 C3 C4 126.23(12) ?
N1 Cr1 C3 C4 -140.69(13) ?
C5 Cr1 C3 C4 -29.31(11) ?
C6 Cr1 C3 C4 -65.77(12) ?
C2 Cr1 C3 C4 -129.97(17) ?
C1 Cr1 C3 C4 -102.79(13) ?
C1O Cr1 C3 C2 174.41(11) ?
C2O Cr1 C3 C2 -103.80(12) ?
N1 Cr1 C3 C2 -10.72(19) ?
C4 Cr1 C3 C2 129.97(17) ?
C5 Cr1 C3 C2 100.67(12) ?
C6 Cr1 C3 C2 64.20(11) ?
C1 Cr1 C3 C2 27.18(11) ?
C14 N1 C10 C11 2.7(2) ?
Cr1 N1 C10 C11 -175.40(12) ?
C14 N1 C10 C9 -176.67(15) ?
Cr1 N1 C10 C9 5.3(2) ?
C12 C11 C10 N1 -1.0(3) ?
C12 C11 C10 C9 178.36(16) ?
C10 N1 C14 C13 -2.1(2) ?
Cr1 N1 C14 C13 176.16(14) ?
C4 C5 C6 C1 2.1(3) ?
Cr1 C5 C6 C1 54.95(14) ?
C4 C5 C6 Cr1 -52.84(15) ?
C1O Cr1 C6 C5 -53.00(12) ?
C2O Cr1 C6 C5 104.6(2) ?
C3 Cr1 C6 C5 65.70(11) ?
N1 Cr1 C6 C5 -146.76(11) ?
C4 Cr1 C6 C5 28.47(11) ?
C2 Cr1 C6 C5 102.78(12) ?
C1 Cr1 C6 C5 132.00(16) ?
C1O Cr1 C6 C1 174.99(10) ?
C2O Cr1 C6 C1 -27.4(3) ?
C3 Cr1 C6 C1 -66.31(11) ?
N1 Cr1 C6 C1 81.24(10) ?
C4 Cr1 C6 C1 -103.53(11) ?
C5 Cr1 C6 C1 -132.00(16) ?
C2 Cr1 C6 C1 -29.23(10) ?
N1 C14 C13 C12 -0.3(3) ?
C5 C6 C1 C2 0.1(2) ?
Cr1 C6 C1 C2 54.69(14) ?
C5 C6 C1 C7 -177.37(15) ?
Cr1 C6 C1 C7 -122.83(15) ?
C5 C6 C1 Cr1 -54.55(15) ?
C1O Cr1 C1 C2 -140.39(14) ?
C2O Cr1 C1 C2 38.15(14) ?
C3 Cr1 C1 C2 -28.12(11) ?
N1 Cr1 C1 C2 131.82(11) ?
C4 Cr1 C1 C2 -65.47(11) ?
C5 Cr1 C1 C2 -102.13(12) ?
C6 Cr1 C1 C2 -131.20(15) ?
C1O Cr1 C1 C6 -9.19(19) ?
C2O Cr1 C1 C6 169.35(11) ?
C3 Cr1 C1 C6 103.07(12) ?
N1 Cr1 C1 C6 -96.98(10) ?
C4 Cr1 C1 C6 65.73(11) ?
C5 Cr1 C1 C6 29.07(10) ?
C2 Cr1 C1 C6 131.20(15) ?
C1O Cr1 C1 C7 102.23(19) ?
C2O Cr1 C1 C7 -79.24(18) ?
C3 Cr1 C1 C7 -145.51(18) ?
N1 Cr1 C1 C7 14.44(16) ?
C4 Cr1 C1 C7 177.14(17) ?
C5 Cr1 C1 C7 140.48(18) ?
C6 Cr1 C1 C7 111.4(2) ?
C2 Cr1 C1 C7 -117.4(2) ?
C2 C1 C7 C8 -31.4(2) y
C6 C1 C7 C8 146.03(16) ?
Cr1 C1 C7 C8 59.7(2) y
C2 C3 C4 C5 -4.3(3) ?
Cr1 C3 C4 C5 54.46(15) ?
C2 C3 C4 Cr1 -58.74(15) ?
C6 C5 C4 C3 0.0(3) ?
Cr1 C5 C4 C3 -53.36(15) ?
C6 C5 C4 Cr1 53.35(15) ?
C1O Cr1 C4 C3 -142.75(12) ?
C2O Cr1 C4 C3 -57.04(12) ?
N1 Cr1 C4 C3 115.71(17) ?
C5 Cr1 C4 C3 131.72(16) ?
C6 Cr1 C4 C3 103.42(12) ?
C2 Cr1 C4 C3 30.61(11) ?
C1 Cr1 C4 C3 66.48(12) ?
C1O Cr1 C4 C5 85.53(11) ?
C2O Cr1 C4 C5 171.24(10) ?
C3 Cr1 C4 C5 -131.72(16) ?
N1 Cr1 C4 C5 -16.0(2) ?
C6 Cr1 C4 C5 -28.30(10) ?
C2 Cr1 C4 C5 -101.11(11) ?
C1 Cr1 C4 C5 -65.24(10) ?
N1 C10 C9 C8 85.70(19) ?
C11 C10 C9 C8 -93.66(18) ?
C10 C11 C12 C13 -1.5(3) ?
C14 C13 C12 C11 2.1(3) ?
C1 C7 C8 C9 -51.5(2) y
C10 C9 C8 C7 -45.1(2) y
C6 C1 C2 C3 -4.4(3) ?
C7 C1 C2 C3 173.00(16) ?
Cr1 C1 C2 C3 49.67(15) ?
C6 C1 C2 Cr1 -54.08(14) ?
C7 C1 C2 Cr1 123.33(16) ?
C4 C3 C2 C1 6.6(3) ?
Cr1 C3 C2 C1 -51.36(15) ?
C4 C3 C2 Cr1 57.93(15) ?
C1O Cr1 C2 C1 121.89(19) ?
C2O Cr1 C2 C1 -149.42(11) ?
C3 Cr1 C2 C1 134.69(17) ?
N1 Cr1 C2 C1 -51.57(11) ?
C4 Cr1 C2 C1 104.16(12) ?
C5 Cr1 C2 C1 66.81(11) ?
C6 Cr1 C2 C1 29.97(10) ?
C1O Cr1 C2 C3 -12.8(2) ?
C2O Cr1 C2 C3 75.88(12) ?
N1 Cr1 C2 C3 173.73(11) ?
C4 Cr1 C2 C3 -30.54(12) ?
C5 Cr1 C2 C3 -67.88(12) ?
C6 Cr1 C2 C3 -104.72(13) ?
C1 Cr1 C2 C3 -134.69(17) ?
